data_7001548
loop_
_publ_author_name
'Ballesteros-Garrido, Rafael'
'Bonnafoux, Laurence'
'Leroux, Fr\'ed\'eric R.'
'Abarca, Bel\'en'
'Colobert, Fran\,coise'

_publ_section_title
;
 The [1,2,3]Triazolo[1,5-a]pyridine ring: A sensitive sensor for the
 electronic profile of phosphorus substituents
;
_journal_issue 26
_journal_name_full 'Dalton Transactions'
_journal_page_first 5068
_journal_page_last 5070
_journal_paper_doi 10.1039/b906034k
_journal_year 2009
_chemical_formula_moiety 'C23 H17 N4 P'
_chemical_formula_sum 'C23 H17 N4 P'
_chemical_formula_weight 380.38
_chemical_name_systematic
;
?
;
_space_group_IT_number 61
_symmetry_cell_setting orthorhombic
_symmetry_space_group_name_Hall '-P 2ac 2ab'
_symmetry_space_group_name_H-M 'P b c a'
_atom_sites_solution_hydrogens geom
_atom_sites_solution_primary direct
_atom_sites_solution_secondary difmap
_audit_creation_method SHELXL-97
_cell_angle_alpha 90.00
_cell_angle_beta 90.00
_cell_angle_gamma 90.00
_cell_formula_units_Z 8
_cell_length_a 13.3540(8)
_cell_length_b 14.4253(4)
_cell_length_c 19.6452(10)
_cell_measurement_reflns_used 8814
_cell_measurement_temperature 173(2)
_cell_measurement_theta_max 27.485
_cell_measurement_theta_min 0.998
_cell_volume 3784.4(3)
_computing_cell_refinement 'Denzo (Nonius B.V., 1998)'
_computing_data_collection 'Collect (Nonius B.V., 1998)'
_computing_data_reduction 'Denzo (Nonius B.V., 1998)'
_computing_molecular_graphics 'PLATON 98 (Spek, 1998)'
_computing_publication_material 'SHELXL-97 (Sheldrick, 1997)'
_computing_structure_refinement 'SHELXL-97 (Sheldrick, 1997)'
_computing_structure_solution 'SHELXS-97 (Sheldrick, 1997)'
_diffrn_ambient_temperature 173(2)
_diffrn_measured_fraction_theta_full 0.997
_diffrn_measured_fraction_theta_max 0.997
_diffrn_measurement_device_type KappaCCD
_diffrn_measurement_method 'phi and omega scans'
_diffrn_radiation_monochromator graphite
_diffrn_radiation_source 'fine-focus sealed tube'
_diffrn_radiation_type MoK\a
_diffrn_radiation_wavelength 0.71073
_diffrn_reflns_av_R_equivalents 0.0724
_diffrn_reflns_av_sigmaI/netI 0.0794
_diffrn_reflns_limit_h_max 10
_diffrn_reflns_limit_h_min -17
_diffrn_reflns_limit_k_max 12
_diffrn_reflns_limit_k_min -18
_diffrn_reflns_limit_l_max 25
_diffrn_reflns_limit_l_min -18
_diffrn_reflns_number 16637
_diffrn_reflns_theta_full 27.47
_diffrn_reflns_theta_max 27.47
_diffrn_reflns_theta_min 2.07
_exptl_absorpt_coefficient_mu 0.161
_exptl_absorpt_correction_type none
_exptl_crystal_colour colorless
_exptl_crystal_density_diffrn 1.335
_exptl_crystal_density_method 'not measured'
_exptl_crystal_description block
_exptl_crystal_F_000 1584
_exptl_crystal_size_max 0.30
_exptl_crystal_size_mid 0.25
_exptl_crystal_size_min 0.15
_refine_diff_density_max 0.473
_refine_diff_density_min -0.527
_refine_diff_density_rms 0.141
_refine_ls_extinction_coef 0.0064(10)
_refine_ls_extinction_expression Fc^*^=kFc[1+0.001xFc^2^\l^3^/sin(2\q)]^-1/4^
_refine_ls_extinction_method SHELXL
_refine_ls_goodness_of_fit_ref 1.038
_refine_ls_hydrogen_treatment constr
_refine_ls_matrix_type full
_refine_ls_number_parameters 254
_refine_ls_number_reflns 4321
_refine_ls_number_restraints 0
_refine_ls_restrained_S_all 1.038
_refine_ls_R_factor_all 0.1176
_refine_ls_R_factor_gt 0.0560
_refine_ls_shift/su_max 0.000
_refine_ls_shift/su_mean 0.000
_refine_ls_structure_factor_coef Fsqd
_refine_ls_weighting_details 'calc w=1/[\s^2^(Fo^2^)+(0.0964P)^2^+0.0000P] where P=(Fo^2^+2Fc^2^)/3'
_refine_ls_weighting_scheme calc
_refine_ls_wR_factor_gt 0.1334
_refine_ls_wR_factor_ref 0.1781
_reflns_number_gt 2533
_reflns_number_total 4321
_reflns_threshold_expression I>2sigma(I)
_cod_data_source_file b906034k.txt
_cod_data_source_block colo29
_cod_depositor_comments
;
The following automatic conversions were performed:
'_symmetry_cell_setting' value 'Orthorhombic' changed to 'orthorhombic'
according to '/home/saulius/struct/CIF-dictionaries/cif_core.dic'
dictionary named 'cif_core.dic' version 2.4.1 from 2010-06-29.

Automatic conversion script
Id: cif_fix_enum 1527 2010-12-29 10:47:43Z saulius 
;
_cod_database_code 7001548

loop_
_symmetry_equiv_pos_as_xyz
'x, y, z'
'-x+1/2, -y, z+1/2'
'x+1/2, -y+1/2, -z'
'-x, y+1/2, -z+1/2'
'-x, -y, -z'
'x-1/2, y, -z-1/2'
'-x-1/2, y-1/2, z'
'x, -y-1/2, z-1/2'

loop_
_atom_site_label
_atom_site_type_symbol
_atom_site_fract_x
_atom_site_fract_y
_atom_site_fract_z
_atom_site_U_iso_or_equiv
_atom_site_adp_type
_atom_site_occupancy
_atom_site_symmetry_multiplicity
_atom_site_calc_flag
_atom_site_refinement_flags
_atom_site_disorder_assembly
_atom_site_disorder_group
C1 C 0.2917(2) 0.3962(2) 0.63462(15) 0.0445(7) Uani 1 1 d . . .
H1 H 0.2829 0.4109 0.6814 0.053 Uiso 1 1 calc R . .
C2 C 0.2707(2) 0.31117(19) 0.61084(15) 0.0459(8) Uani 1 1 d . . .
H2 H 0.2462 0.2652 0.6412 0.055 Uiso 1 1 calc R . .
C3 C 0.2843(2) 0.28902(18) 0.54184(15) 0.0422(7) Uani 1 1 d . . .
H3 H 0.2695 0.2282 0.5262 0.051 Uiso 1 1 calc R . .
C4 C 0.3184(2) 0.35348(16) 0.49725(14) 0.0350(7) Uani 1 1 d . . .
H4 H 0.3280 0.3383 0.4507 0.042 Uiso 1 1 calc R . .
C5 C 0.33937(19) 0.44364(16) 0.52139(13) 0.0300(6) Uani 1 1 d . . .
C6 C 0.3724(2) 0.52895(16) 0.49557(13) 0.0306(6) Uani 1 1 d . . .
C7 C 0.3990(2) 0.55390(16) 0.42598(13) 0.0288(6) Uani 1 1 d . . .
C8 C 0.4414(2) 0.63897(16) 0.40926(14) 0.0354(7) Uani 1 1 d . . .
H8 H 0.4536 0.6842 0.4434 0.042 Uiso 1 1 calc R . .
C9 C 0.4653(2) 0.65633(17) 0.34235(15) 0.0402(7) Uani 1 1 d . . .
H9 H 0.4940 0.7141 0.3298 0.048 Uiso 1 1 calc R . .
C10 C 0.4473(2) 0.58907(16) 0.29312(15) 0.0375(7) Uani 1 1 d . . .
H10 H 0.4648 0.5995 0.2469 0.045 Uiso 1 1 calc R . .
C11 C 0.4029(2) 0.50588(16) 0.31341(13) 0.0312(6) Uani 1 1 d . . .
C12 C 0.3848(2) 0.31085(16) 0.30077(13) 0.0306(6) Uani 1 1 d . . .
C13 C 0.3125(2) 0.24143(17) 0.30123(13) 0.0380(7) Uani 1 1 d . . .
H13 H 0.2513 0.2502 0.2773 0.046 Uiso 1 1 calc R . .
C14 C 0.3294(3) 0.15884(18) 0.33672(14) 0.0446(8) Uani 1 1 d . . .
H14 H 0.2805 0.1110 0.3359 0.054 Uiso 1 1 calc R . .
C15 C 0.4170(3) 0.14667(17) 0.37289(14) 0.0419(8) Uani 1 1 d . . .
H15 H 0.4282 0.0906 0.3970 0.050 Uiso 1 1 calc R . .
C16 C 0.4882(2) 0.21564(17) 0.37407(14) 0.0400(7) Uani 1 1 d . . .
H16 H 0.5479 0.2075 0.3997 0.048 Uiso 1 1 calc R . .
C17 C 0.4731(2) 0.29699(16) 0.33797(14) 0.0347(7) Uani 1 1 d . . .
H17 H 0.5232 0.3438 0.3384 0.042 Uiso 1 1 calc R . .
C18 C 0.4487(2) 0.41595(15) 0.18499(13) 0.0307(6) Uani 1 1 d . . .
C19 C 0.4092(2) 0.40861(17) 0.11937(13) 0.0356(7) Uani 1 1 d . . .
H19 H 0.3387 0.4095 0.1131 0.043 Uiso 1 1 calc R . .
C20 C 0.4709(2) 0.40008(19) 0.06368(15) 0.0428(7) Uani 1 1 d . . .
H20 H 0.4428 0.3948 0.0194 0.051 Uiso 1 1 calc R . .
C21 C 0.5739(2) 0.39922(17) 0.07201(15) 0.0408(7) Uani 1 1 d . . .
H21 H 0.6164 0.3932 0.0335 0.049 Uiso 1 1 calc R . .
C22 C 0.6144(2) 0.40708(16) 0.13581(15) 0.0373(7) Uani 1 1 d . . .
H22 H 0.6851 0.4067 0.1414 0.045 Uiso 1 1 calc R . .
C23 C 0.5524(2) 0.41566(16) 0.19283(14) 0.0345(7) Uani 1 1 d . . .
H23 H 0.5810 0.4213 0.2369 0.041 Uiso 1 1 calc R . .
N1 N 0.32636(18) 0.46137(14) 0.58918(11) 0.0346(5) Uani 1 1 d . . .
N2 N 0.35066(19) 0.55064(16) 0.60527(12) 0.0412(6) Uani 1 1 d . . .
N3 N 0.37766(17) 0.59021(14) 0.54793(12) 0.0367(6) Uani 1 1 d . . .
N4 N 0.37844(17) 0.48871(13) 0.37881(10) 0.0293(5) Uani 1 1 d . . .
P1 P 0.35641(6) 0.41764(4) 0.25394(3) 0.0322(2) Uani 1 1 d . . .

loop_
_atom_site_aniso_label
_atom_site_aniso_U_11
_atom_site_aniso_U_22
_atom_site_aniso_U_33
_atom_site_aniso_U_23
_atom_site_aniso_U_13
_atom_site_aniso_U_12
C1 0.0382(18) 0.0616(19) 0.0336(16) 0.0098(14) 0.0079(15) 0.0025(15)
C2 0.044(2) 0.0508(18) 0.0430(18) 0.0161(14) 0.0055(16) -0.0017(15)
C3 0.0424(19) 0.0372(14) 0.0472(18) 0.0092(13) -0.0046(16) -0.0016(13)
C4 0.0356(16) 0.0348(14) 0.0346(15) 0.0013(11) -0.0046(13) 0.0000(12)
C5 0.0254(15) 0.0362(14) 0.0283(14) 0.0023(11) -0.0018(12) 0.0048(11)
C6 0.0284(15) 0.0313(13) 0.0321(15) -0.0040(11) -0.0023(12) 0.0032(11)
C7 0.0251(14) 0.0273(13) 0.0341(15) -0.0001(11) -0.0038(12) 0.0037(11)
C8 0.0364(17) 0.0287(14) 0.0410(16) -0.0010(11) 0.0006(14) 0.0013(12)
C9 0.0376(18) 0.0249(13) 0.058(2) 0.0068(13) 0.0038(16) -0.0013(12)
C10 0.0421(18) 0.0312(14) 0.0391(16) 0.0076(11) 0.0085(14) 0.0041(12)
C11 0.0315(16) 0.0270(13) 0.0351(15) 0.0031(11) 0.0038(13) 0.0066(11)
C12 0.0366(16) 0.0284(13) 0.0269(14) -0.0036(10) 0.0054(13) -0.0018(11)
C13 0.0401(18) 0.0430(15) 0.0310(15) -0.0045(12) 0.0023(14) -0.0077(13)
C14 0.058(2) 0.0343(15) 0.0416(17) 0.0002(12) 0.0087(17) -0.0156(14)
C15 0.064(2) 0.0272(13) 0.0347(16) 0.0004(11) 0.0032(16) -0.0018(14)
C16 0.0484(19) 0.0366(15) 0.0350(16) -0.0028(12) -0.0024(15) 0.0033(13)
C17 0.0400(18) 0.0285(13) 0.0356(16) 0.0015(11) -0.0016(14) -0.0042(12)
C18 0.0334(16) 0.0262(12) 0.0324(15) 0.0016(10) 0.0012(13) 0.0000(11)
C19 0.0328(16) 0.0441(15) 0.0299(15) -0.0006(11) -0.0009(13) 0.0004(12)
C20 0.046(2) 0.0522(17) 0.0303(15) -0.0036(12) -0.0001(15) 0.0006(14)
C21 0.049(2) 0.0363(15) 0.0369(17) -0.0032(12) 0.0128(16) 0.0032(13)
C22 0.0320(16) 0.0314(14) 0.0485(18) 0.0023(12) 0.0031(14) 0.0013(12)
C23 0.0383(17) 0.0322(13) 0.0328(15) 0.0038(11) -0.0021(14) 0.0012(12)
N1 0.0326(14) 0.0419(12) 0.0292(13) -0.0003(10) 0.0021(11) 0.0010(10)
N2 0.0408(15) 0.0473(14) 0.0356(14) -0.0082(11) 0.0047(12) 0.0001(12)
N3 0.0345(14) 0.0396(12) 0.0360(14) -0.0054(10) 0.0005(11) 0.0015(10)
N4 0.0329(14) 0.0256(10) 0.0295(12) 0.0009(9) 0.0012(11) 0.0023(9)
P1 0.0329(4) 0.0351(4) 0.0287(4) 0.0015(3) 0.0018(3) 0.0011(3)

loop_
_atom_type_symbol
_atom_type_description
_atom_type_scat_dispersion_real
_atom_type_scat_dispersion_imag
_atom_type_scat_source
C C 0.0033 0.0016 'International Tables Vol C Tables 4.2.6.8 and 6.1.1.4'
H H 0.0000 0.0000 'International Tables Vol C Tables 4.2.6.8 and 6.1.1.4'
N N 0.0061 0.0033 'International Tables Vol C Tables 4.2.6.8 and 6.1.1.4'
P P 0.1023 0.0942 'International Tables Vol C Tables 4.2.6.8 and 6.1.1.4'

loop_
_geom_angle_atom_site_label_1
_geom_angle_atom_site_label_2
_geom_angle_atom_site_label_3
_geom_angle
_geom_angle_site_symmetry_1
_geom_angle_site_symmetry_3
_geom_angle_publ_flag
C2 C1 N1 117.9(3) . . ?
C2 C1 H1 121.0 . . ?
N1 C1 H1 121.0 . . ?
C1 C2 C3 121.1(3) . . ?
C1 C2 H2 119.4 . . ?
C3 C2 H2 119.4 . . ?
C4 C3 C2 120.7(3) . . ?
C4 C3 H3 119.6 . . ?
C2 C3 H3 119.6 . . ?
C3 C4 C5 118.8(3) . . ?
C3 C4 H4 120.6 . . ?
C5 C4 H4 120.6 . . ?
N1 C5 C6 103.2(2) . . ?
N1 C5 C4 118.3(2) . . ?
C6 C5 C4 138.5(2) . . ?
N3 C6 C5 108.3(2) . . ?
N3 C6 C7 122.5(2) . . ?
C5 C6 C7 129.2(2) . . ?
N4 C7 C8 122.4(2) . . ?
N4 C7 C6 115.0(2) . . ?
C8 C7 C6 122.6(2) . . ?
C9 C8 C7 118.7(2) . . ?
C9 C8 H8 120.6 . . ?
C7 C8 H8 120.6 . . ?
C8 C9 C10 119.8(2) . . ?
C8 C9 H9 120.1 . . ?
C10 C9 H9 120.1 . . ?
C9 C10 C11 118.3(3) . . ?
C9 C10 H10 120.8 . . ?
C11 C10 H10 120.8 . . ?
N4 C11 C10 122.2(2) . . ?
N4 C11 P1 113.37(18) . . ?
C10 C11 P1 123.9(2) . . ?
C13 C12 C17 118.6(2) . . ?
C13 C12 P1 117.6(2) . . ?
C17 C12 P1 123.75(19) . . ?
C12 C13 C14 120.2(3) . . ?
C12 C13 H13 119.9 . . ?
C14 C13 H13 119.9 . . ?
C15 C14 C13 120.2(3) . . ?
C15 C14 H14 119.9 . . ?
C13 C14 H14 119.9 . . ?
C16 C15 C14 120.2(3) . . ?
C16 C15 H15 119.9 . . ?
C14 C15 H15 119.9 . . ?
C15 C16 C17 120.2(3) . . ?
C15 C16 H16 119.9 . . ?
C17 C16 H16 119.9 . . ?
C16 C17 C12 120.6(2) . . ?
C16 C17 H17 119.7 . . ?
C12 C17 H17 119.7 . . ?
C23 C18 C19 118.5(3) . . ?
C23 C18 P1 125.9(2) . . ?
C19 C18 P1 115.5(2) . . ?
C20 C19 C18 121.1(3) . . ?
C20 C19 H19 119.5 . . ?
C18 C19 H19 119.5 . . ?
C19 C20 C21 120.1(3) . . ?
C19 C20 H20 120.0 . . ?
C21 C20 H20 120.0 . . ?
C22 C21 C20 120.0(3) . . ?
C22 C21 H21 120.0 . . ?
C20 C21 H21 120.0 . . ?
C21 C22 C23 120.4(3) . . ?
C21 C22 H22 119.8 . . ?
C23 C22 H22 119.8 . . ?
C18 C23 C22 120.0(3) . . ?
C18 C23 H23 120.0 . . ?
C22 C23 H23 120.0 . . ?
N2 N1 C5 111.8(2) . . ?
N2 N1 C1 125.0(2) . . ?
C5 N1 C1 123.1(2) . . ?
N3 N2 N1 106.1(2) . . ?
N2 N3 C6 110.6(2) . . ?
C7 N4 C11 118.5(2) . . ?
C18 P1 C12 102.74(11) . . ?
C18 P1 C11 104.60(12) . . ?
C12 P1 C11 101.13(11) . . ?

loop_
_geom_bond_atom_site_label_1
_geom_bond_atom_site_label_2
_geom_bond_distance
_geom_bond_site_symmetry_2
_geom_bond_publ_flag
C1 C2 1.342(4) . ?
C1 N1 1.377(3) . ?
C1 H1 0.9500 . ?
C2 C3 1.405(4) . ?
C2 H2 0.9500 . ?
C3 C4 1.356(4) . ?
C3 H3 0.9500 . ?
C4 C5 1.412(3) . ?
C4 H4 0.9500 . ?
C5 N1 1.367(3) . ?
C5 C6 1.402(3) . ?
C6 N3 1.358(3) . ?
C6 C7 1.458(4) . ?
C7 N4 1.348(3) . ?
C7 C8 1.391(3) . ?
C8 C9 1.376(4) . ?
C8 H8 0.9500 . ?
C9 C10 1.391(4) . ?
C9 H9 0.9500 . ?
C10 C11 1.396(3) . ?
C10 H10 0.9500 . ?
C11 N4 1.349(3) . ?
C11 P1 1.836(3) . ?
C12 C13 1.392(4) . ?
C12 C17 1.401(4) . ?
C12 P1 1.834(3) . ?
C13 C14 1.399(4) . ?
C13 H13 0.9500 . ?
C14 C15 1.380(4) . ?
C14 H14 0.9500 . ?
C15 C16 1.377(4) . ?
C15 H15 0.9500 . ?
C16 C17 1.386(4) . ?
C16 H16 0.9500 . ?
C17 H17 0.9500 . ?
C18 C23 1.394(4) . ?
C18 C19 1.397(4) . ?
C18 P1 1.831(3) . ?
C19 C20 1.374(4) . ?
C19 H19 0.9500 . ?
C20 C21 1.385(4) . ?
C20 H20 0.9500 . ?
C21 C22 1.370(4) . ?
C21 H21 0.9500 . ?
C22 C23 1.398(4) . ?
C22 H22 0.9500 . ?
C23 H23 0.9500 . ?
N1 N2 1.365(3) . ?
N2 N3 1.313(3) . ?

loop_
_geom_torsion_atom_site_label_1
_geom_torsion_atom_site_label_2
_geom_torsion_atom_site_label_3
_geom_torsion_atom_site_label_4
_geom_torsion
_geom_torsion_site_symmetry_1
_geom_torsion_site_symmetry_2
_geom_torsion_site_symmetry_3
_geom_torsion_site_symmetry_4
_geom_torsion_publ_flag
N1 C1 C2 C3 0.4(5) . . . . ?
C1 C2 C3 C4 -0.5(5) . . . . ?
C2 C3 C4 C5 -0.4(4) . . . . ?
C3 C4 C5 N1 1.4(4) . . . . ?
C3 C4 C5 C6 -178.6(3) . . . . ?
N1 C5 C6 N3 0.5(3) . . . . ?
C4 C5 C6 N3 -179.6(3) . . . . ?
N1 C5 C6 C7 179.9(3) . . . . ?
C4 C5 C6 C7 -0.1(5) . . . . ?
N3 C6 C7 N4 -172.5(2) . . . . ?
C5 C6 C7 N4 8.1(4) . . . . ?
N3 C6 C7 C8 6.8(4) . . . . ?
C5 C6 C7 C8 -172.6(3) . . . . ?
N4 C7 C8 C9 -1.5(4) . . . . ?
C6 C7 C8 C9 179.2(3) . . . . ?
C7 C8 C9 C10 -0.3(4) . . . . ?
C8 C9 C10 C11 1.4(4) . . . . ?
C9 C10 C11 N4 -0.8(4) . . . . ?
C9 C10 C11 P1 170.2(2) . . . . ?
C17 C12 C13 C14 -1.7(4) . . . . ?
P1 C12 C13 C14 -179.3(2) . . . . ?
C12 C13 C14 C15 1.6(4) . . . . ?
C13 C14 C15 C16 -0.2(4) . . . . ?
C14 C15 C16 C17 -1.2(4) . . . . ?
C15 C16 C17 C12 1.0(4) . . . . ?
C13 C12 C17 C16 0.4(4) . . . . ?
P1 C12 C17 C16 177.8(2) . . . . ?
C23 C18 C19 C20 0.8(4) . . . . ?
P1 C18 C19 C20 -175.4(2) . . . . ?
C18 C19 C20 C21 -0.4(4) . . . . ?
C19 C20 C21 C22 -0.1(4) . . . . ?
C20 C21 C22 C23 0.2(4) . . . . ?
C19 C18 C23 C22 -0.7(3) . . . . ?
P1 C18 C23 C22 175.05(18) . . . . ?
C21 C22 C23 C18 0.2(4) . . . . ?
C6 C5 N1 N2 -0.8(3) . . . . ?
C4 C5 N1 N2 179.2(2) . . . . ?
C6 C5 N1 C1 178.4(2) . . . . ?
C4 C5 N1 C1 -1.5(4) . . . . ?
C2 C1 N1 N2 179.8(3) . . . . ?
C2 C1 N1 C5 0.6(4) . . . . ?
C5 N1 N2 N3 0.9(3) . . . . ?
C1 N1 N2 N3 -178.4(3) . . . . ?
N1 N2 N3 C6 -0.6(3) . . . . ?
C5 C6 N3 N2 0.1(3) . . . . ?
C7 C6 N3 N2 -179.4(2) . . . . ?
C8 C7 N4 C11 2.1(4) . . . . ?
C6 C7 N4 C11 -178.6(2) . . . . ?
C10 C11 N4 C7 -0.9(4) . . . . ?
P1 C11 N4 C7 -172.77(18) . . . . ?
C23 C18 P1 C12 -60.1(2) . . . . ?
C19 C18 P1 C12 115.75(19) . . . . ?
C23 C18 P1 C11 45.1(2) . . . . ?
C19 C18 P1 C11 -138.98(18) . . . . ?
C13 C12 P1 C18 -114.6(2) . . . . ?
C17 C12 P1 C18 67.9(2) . . . . ?
C13 C12 P1 C11 137.4(2) . . . . ?
C17 C12 P1 C11 -40.0(3) . . . . ?
N4 C11 P1 C18 -149.50(19) . . . . ?
C10 C11 P1 C18 38.8(3) . . . . ?
N4 C11 P1 C12 -43.0(2) . . . . ?
C10 C11 P1 C12 145.3(2) . . . . ?

loop_
_cod_related_entry_id
_cod_related_entry_database
_cod_related_entry_code
1 ChemSpider 30652602
